data_7158402
loop_
_publ_author_name
'Rouh, Hossein'
'Tang, Yao'
'Zhang, Sai'
'Ali, Ahmed I. M.'
'Unruh, Daniel'
'Surowiec, Kazimierz'
'Li, Guigen'

_publ_section_title
;
 Asymmetric synthesis of functionalized 2,3-dihydrobenzofurans using
 salicyl <i>N</i>-phosphonyl imines facilitated by group-assisted
 purification (GAP) chemistry.
;
_journal_issue 47
_journal_name_full 'Organic &amp; biomolecular chemistry'
_journal_page_first 10319
_journal_page_last 10325
_journal_paper_doi 10.1039/d1ob02078a
_journal_volume 19
_journal_year 2021
_chemical_absolute_configuration ad
_chemical_formula_moiety 'C26 H40 N3 O6 P, 1(C1 H1 Cl3)'
_chemical_formula_sum 'C27 H41 Cl3 N3 O6 P'
_chemical_formula_weight 640.95
_space_group_crystal_system orthorhombic
_space_group_IT_number 19
_space_group_name_Hall 'P 2ac 2ab'
_space_group_name_H-M_alt 'P 21 21 21'
_atom_sites_solution_hydrogens geom
_atom_sites_solution_primary dual
_audit_creation_date 2021-03-02
_audit_creation_method
;
Olex2 1.3-ac4
(compiled 2020.03.28 svn.rd84adfe8 for Rigaku Oxford Diffraction, GUI svn.r6032)
;
_audit_update_record
;
2021-10-08 deposited with the CCDC.	2021-11-16 downloaded from the CCDC.
;
_cell_angle_alpha 90
_cell_angle_beta 90
_cell_angle_gamma 90
_cell_formula_units_Z 4
_cell_length_a 11.88480(10)
_cell_length_b 12.80570(10)
_cell_length_c 21.2120(3)
_cell_measurement_reflns_used 23450
_cell_measurement_temperature 99.9(3)
_cell_measurement_theta_max 77.3240
_cell_measurement_theta_min 4.0030
_cell_volume 3228.32(6)
_computing_cell_refinement 'CrysAlisPro 1.171.41.99a (Rigaku OD, 2021)'
_computing_data_collection 'CrysAlisPro 1.171.41.99a (Rigaku OD, 2021)'
_computing_data_reduction 'CrysAlisPro 1.171.41.99a (Rigaku OD, 2021)'
_computing_molecular_graphics 'Olex2 1.3-ac4 (Dolomanov et al., 2009)'
_computing_publication_material 'Olex2 1.3-ac4 (Dolomanov et al., 2009)'
_computing_structure_refinement 'XL  (Sheldrick, 2008)'
_computing_structure_solution 'SHELXT 2018/2 (Sheldrick, 2018)'
_diffrn_ambient_environment N~2~
_diffrn_ambient_temperature 99.9(3)
_diffrn_detector 'Hybrid Pixel Array Detector'
_diffrn_detector_area_resol_mean 10.0000
_diffrn_detector_type HyPix
_diffrn_measured_fraction_theta_full 0.999
_diffrn_measured_fraction_theta_max 0.999
_diffrn_measurement_details
;
List of Runs (angles in degrees, time in seconds):

  # Type    Start    End  Width  t~exp~   \w     \q     \k     \f   Frames
#--------------------------------------------------------------------------
  1  \w    -80.00  25.00   0.50    0.68    --  -47.95  98.00-149.00  210
  2  \w   -159.00 -73.00   0.50    2.72    --  -86.25 -40.00 -45.00  172
  3  \w    102.00 178.00   0.50    2.72    --  107.74  92.00 -47.00  152
  4  \w     35.00 105.00   0.50    2.72    --  107.74 -98.00 104.00  140
  5  \w   -120.00 -73.00   0.50    0.68    --  -47.95-125.00-120.00   94
  6  \w    -24.00  28.00   0.50    0.68    --  -47.95  19.00 150.00  104
  7  \w   -120.00 -73.00   0.50    0.68    --  -47.95-125.00 -90.00   94
  8  \w   -120.00 -73.00   0.50    0.68    --  -47.95-125.00 -60.00   94
  9  \w    -41.00 -13.00   0.50    2.72    --  -86.25  38.00-150.00   56
 10  \w    -41.00 -13.00   0.50    2.72    --  -86.25  38.00-180.00   56
 11  \w    -41.00 -13.00   0.50    2.72    --  -86.25  38.00-120.00   56
 12  \w    -43.00 -13.00   0.50    2.72    --  -86.25  40.00 108.00   60
 13  \w     35.00  68.00   0.50    2.72    --  107.74 -57.00-180.00   66
 14  \w     35.00 106.00   0.50    2.72    --  107.74 -99.00-180.00  142
 15  \w     35.00  68.00   0.50    2.72    --  107.74 -57.00 -90.00   66
 16  \w     35.00  68.00   0.50    2.72    --  107.74 -57.00 -30.00   66
 17  \w     35.00  68.00   0.50    2.72    --  107.74 -57.00  60.00   66
 18  \w     35.00 106.00   0.50    2.72    --  107.74 -99.00  60.00  142
 19  \w     95.00 178.00   0.50    2.72    --  107.74  19.00  30.00  166
 20  \w     35.00  68.00   0.50    2.72    --  107.74 -57.00-150.00   66
 21  \w     35.00 106.00   0.50    2.72    --  107.74 -99.00 120.00  142
 22  \w     95.00 178.00   0.50    2.72    --  107.74 125.00 150.00  166
 23  \w     35.00  68.00   0.50    2.72    --  107.74 -57.00-120.00   66
 24  \w   -120.00 -53.00   0.50    0.68    --  -47.95 -77.00 -60.00  134
 25  \w   -120.00 -25.00   0.50    0.68    --  -47.95 -77.00  30.00  190
 26  \w   -120.00 -25.00   0.50    0.68    --  -47.95 -77.00 120.00  190
 27  \w     33.00 119.00   0.50    0.68    --   47.95  57.00-120.00  172
 28  \w     25.00 120.00   0.50    0.68    --   47.95  77.00 120.00  190
;
_diffrn_measurement_device 'four-circle diffractometer'
_diffrn_measurement_device_type 'XtaLAB Synergy, Dualflex, HyPix'
_diffrn_measurement_method '\w scans'
_diffrn_orient_matrix_type 'CrysAlisPro convention (1999,Acta A55,543-557)'
_diffrn_orient_matrix_UB_11 0.0295615000
_diffrn_orient_matrix_UB_12 0.0522203000
_diffrn_orient_matrix_UB_13 -0.0633073000
_diffrn_orient_matrix_UB_21 0.1157730000
_diffrn_orient_matrix_UB_22 0.0316854000
_diffrn_orient_matrix_UB_23 0.0264756000
_diffrn_orient_matrix_UB_31 0.0503026000
_diffrn_orient_matrix_UB_32 -0.1035876000
_diffrn_orient_matrix_UB_33 -0.0238419000
_diffrn_radiation_monochromator mirror
_diffrn_radiation_probe x-ray
_diffrn_radiation_type 'Cu K\a'
_diffrn_radiation_wavelength 1.54184
_diffrn_reflns_av_R_equivalents 0.0463
_diffrn_reflns_av_unetI/netI 0.0314
_diffrn_reflns_Laue_measured_fraction_full 0.999
_diffrn_reflns_Laue_measured_fraction_max 0.999
_diffrn_reflns_limit_h_max 14
_diffrn_reflns_limit_h_min -13
_diffrn_reflns_limit_k_max 12
_diffrn_reflns_limit_k_min -15
_diffrn_reflns_limit_l_max 25
_diffrn_reflns_limit_l_min -25
_diffrn_reflns_number 29971
_diffrn_reflns_point_group_measured_fraction_full 0.997
_diffrn_reflns_point_group_measured_fraction_max 0.997
_diffrn_reflns_theta_full 67.070
_diffrn_reflns_theta_max 67.070
_diffrn_reflns_theta_min 4.032
_diffrn_source 'micro-focus sealed X-ray tube'
_diffrn_source_type 'PhotonJet (Cu) X-ray Source'
_exptl_absorpt_coefficient_mu 3.395
_exptl_absorpt_correction_T_max 1.000
_exptl_absorpt_correction_T_min 0.672
_exptl_absorpt_correction_type gaussian
_exptl_absorpt_process_details
;
CrysAlisPro 1.171.41.99a (Rigaku Oxford Diffraction, 2021)
Numerical absorption correction based on gaussian integration over
a multifaceted crystal model
Empirical absorption correction using spherical harmonics,
implemented in SCALE3 ABSPACK scaling algorithm.
;
_exptl_crystal_colour 'clear colourless'
_exptl_crystal_colour_lustre clear
_exptl_crystal_colour_primary colourless
_exptl_crystal_density_diffrn 1.319
_exptl_crystal_description irregular
_exptl_crystal_F_000 1352
_exptl_crystal_recrystallization_method 'Vacuum filtration of the molecule from chloroform'
_exptl_crystal_size_max 0.145
_exptl_crystal_size_mid 0.112
_exptl_crystal_size_min 0.058
_refine_diff_density_max 0.271
_refine_diff_density_min -0.264
_refine_diff_density_rms 0.038
_refine_ls_abs_structure_details
;
 Flack x determined using 2172 quotients [(I+)-(I-)]/[(I+)+(I-)]
 (Parsons, Flack and Wagner, Acta Cryst. B69 (2013) 249-259).
;
_refine_ls_abs_structure_Flack 0.004(7)
_refine_ls_extinction_method none
_refine_ls_goodness_of_fit_ref 1.055
_refine_ls_hydrogen_treatment constr
_refine_ls_matrix_type full
_refine_ls_number_parameters 443
_refine_ls_number_reflns 5732
_refine_ls_number_restraints 271
_refine_ls_restrained_S_all 1.060
_refine_ls_R_factor_all 0.0361
_refine_ls_R_factor_gt 0.0323
_refine_ls_shift/su_max 0.001
_refine_ls_shift/su_mean 0.000
_refine_ls_structure_factor_coef Fsqd
_refine_ls_weighting_details 'w=1/[\s^2^(Fo^2^)+(0.0432P)^2^+0.7253P] where P=(Fo^2^+2Fc^2^)/3'
_refine_ls_weighting_scheme calc
_refine_ls_wR_factor_gt 0.0800
_refine_ls_wR_factor_ref 0.0828
_reflns_Friedel_coverage 0.770
_reflns_Friedel_fraction_full 0.994
_reflns_Friedel_fraction_max 0.994
_reflns_number_gt 5323
_reflns_number_total 5732
_reflns_threshold_expression 'I > 2\s(I)'
_cod_data_source_file d1ob02078a2.cif
_cod_data_source_block 2
_cod_depositor_comments 'Adding full bibliography for 7158402.cif.'
_cod_database_code 7158402
_shelx_shelxl_version_number 2018/3
_chemical_oxdiff_formula 'C68  H104  N24  O44  P4  Cl1  '
_shelx_space_group_comment
;
The symmetry employed for this shelxl refinement is uniquely defined
by the following loop, which should always be used as a source of
symmetry information in preference to the above space-group names.
They are only intended as comments.
;
_shelx_estimated_absorpt_t_max 0.827
_shelx_estimated_absorpt_t_min 0.639
_reflns_odcompleteness_completeness 99.91
_reflns_odcompleteness_iscentric 1
_reflns_odcompleteness_theta 66.97
_olex2_refinement_description
;
1. Fixed Uiso
 At 1.2 times of:
  All C(H) groups, All C(H,H) groups, All N(H) groups
 At 1.5 times of:
  All C(H,H,H) groups
2. Restrained distances
 C27-Cl1 = C27-Cl2 = C27-Cl3 = C28-Cl4 = C28-Cl5 = C28-Cl6 = C29-Cl7 = C29-Cl8
 = C29-Cl9
 1.7367 with sigma of 0.02
3. Uiso/Uaniso restraints and constraints
Cl1 \\sim Cl2 \\sim Cl3 \\sim C27 \\sim Cl4 \\sim Cl5 \\sim Cl6 \\sim C28 \\sim
C29 \\sim Cl7 \\sim Cl8 \\sim Cl9: within 2A with sigma of 0.02 and sigma for
terminal atoms of 0.04 within 2A
4. Rigid body (RIGU) restrains
 Cl1, Cl2, Cl3, C27, Cl4, Cl5, Cl6, C28, C29, Cl7, Cl8, Cl9
 with sigma for 1-2 distances of 0.001 and sigma for 1-3 distances of 0.001
5. Others
 1*[Sof(Cl1)+Sof(Cl2)+Sof(Cl3)+Sof(C27)+Sof(H27)]+1*[Sof(Cl4)+Sof(Cl5)+
 Sof(Cl6)+Sof(C28)+Sof(H28)]+1*[Sof(Cl7)+Sof(Cl8)+Sof(Cl9)+Sof(C29)+Sof(H29)]=1
 with esd of 0
 Sof(Cl1)=Sof(Cl2)=Sof(Cl3)=Sof(C27)=Sof(H27)=FVAR(2)
 Sof(Cl4)=Sof(Cl5)=Sof(Cl6)=Sof(C28)=Sof(H28)=FVAR(3)
 Sof(Cl7)=Sof(Cl8)=Sof(Cl9)=Sof(C29)=Sof(H29)=FVAR(4)
6.a Ternary CH refined with riding coordinates:
 C1(H1), C2(H2), C7(H7), C10(H10), C13(H13), C27(H27), C28(H28), C29(H29)
6.b Secondary CH2 refined with riding coordinates:
 C3(H3A,H3B), C4(H4A,H4B), C5(H5A,H5B), C6(H6A,H6B), C22(H22A,H22B), C25(H25A,
 H25B)
6.c Aromatic/amide H refined with riding coordinates:
 N3(H3), C16(H16), C17(H17), C18(H18), C19(H19)
6.d Idealised Me refined as rotating group:
 C8(H8A,H8B,H8C), C9(H9A,H9B,H9C), C11(H11A,H11B,H11C), C12(H12A,H12B,H12C),
 C23(H23A,H23B,H23C), C26(H26A,H26B,H26C)
;
_olex2_date_sample_data_collection 2021-03-01
_olex2_date_sample_submission 2021-03-01
_olex2_exptl_crystal_mounting_method 'MiTeGen 50 micron MicroLoop'
_olex2_submission_original_sample_id Li21_05
_olex2_submission_special_instructions 'No special instructions were received'
_oxdiff_diffrn_reflns_filtered 3404
_oxdiff_exptl_absorpt_empirical_details
;
Empirical correction (ABSPACK) includes:
- Absorption correction using spherical harmonics
- Frame scaling
- Detector area scaling
;
_oxdiff_exptl_absorpt_empirical_full_max 1.253
_oxdiff_exptl_absorpt_empirical_full_min 0.742

loop_
_space_group_symop_operation_xyz
'x, y, z'
'-x+1/2, -y, z+1/2'
'-x, y+1/2, -z+1/2'
'x+1/2, -y+1/2, -z'

loop_
_atom_site_label
_atom_site_type_symbol
_atom_site_fract_x
_atom_site_fract_y
_atom_site_fract_z
_atom_site_U_iso_or_equiv
_atom_site_adp_type
_atom_site_occupancy
_atom_site_site_symmetry_order
_atom_site_calc_flag
_atom_site_refinement_flags_posn
_atom_site_refinement_flags_adp
_atom_site_refinement_flags_occupancy
_atom_site_disorder_assembly
_atom_site_disorder_group
P1 P 0.67122(5) 0.57757(5) 0.60449(3) 0.01910(15) Uani 1 1 d . . . . .
O1 O 0.54751(15) 0.57401(15) 0.61261(10) 0.0271(4) Uani 1 1 d . . . . .
O2 O 0.61225(17) 0.91101(15) 0.47399(10) 0.0294(5) Uani 1 1 d . . . . .
O3 O 0.82835(16) 0.79205(17) 0.47412(9) 0.0308(5) Uani 1 1 d . . . . .
O4 O 0.73368(16) 0.76292(16) 0.38410(9) 0.0264(4) Uani 1 1 d . . . . .
O5 O 0.45577(16) 0.80463(16) 0.41267(10) 0.0287(5) Uani 1 1 d . . . . .
O6 O 0.53711(16) 0.65006(15) 0.43220(10) 0.0263(5) Uani 1 1 d . . . . .
N1 N 0.72900(19) 0.47445(18) 0.56939(12) 0.0240(5) Uani 1 1 d . . . . .
N2 N 0.75209(18) 0.57202(18) 0.66773(11) 0.0208(5) Uani 1 1 d . . . . .
N3 N 0.69993(17) 0.68683(17) 0.56646(11) 0.0187(5) Uani 1 1 d . . . . .
H3 H 0.770968 0.699554 0.557635 0.022 Uiso 1 1 calc R U . . .
C1 C 0.8379(2) 0.4509(2) 0.59918(13) 0.0228(6) Uani 1 1 d . . . . .
H1 H 0.895443 0.500690 0.582420 0.027 Uiso 1 1 calc R U . . .
C2 C 0.8182(2) 0.4753(2) 0.66837(14) 0.0239(6) Uani 1 1 d . . . . .
H2 H 0.770858 0.418474 0.686891 0.029 Uiso 1 1 calc R U . . .
C3 C 0.9305(3) 0.4772(3) 0.70272(15) 0.0306(7) Uani 1 1 d . . . . .
H3A H 0.918693 0.494452 0.747742 0.037 Uiso 1 1 calc R U . . .
H3B H 0.979988 0.531216 0.684062 0.037 Uiso 1 1 calc R U . . .
C4 C 0.9854(3) 0.3699(3) 0.69674(16) 0.0360(8) Uani 1 1 d . . . . .
H4A H 0.940379 0.318318 0.720617 0.043 Uiso 1 1 calc R U . . .
H4B H 1.061443 0.372425 0.715766 0.043 Uiso 1 1 calc R U . . .
C5 C 0.9953(3) 0.3340(3) 0.62811(15) 0.0336(7) Uani 1 1 d . . . . .
H5A H 1.051348 0.378208 0.606184 0.040 Uiso 1 1 calc R U . . .
H5B H 1.023065 0.261139 0.627237 0.040 Uiso 1 1 calc R U . . .
C6 C 0.8835(3) 0.3398(2) 0.59271(15) 0.0300(7) Uani 1 1 d . . . . .
H6A H 0.829374 0.289231 0.610745 0.036 Uiso 1 1 calc R U . . .
H6B H 0.894998 0.322522 0.547676 0.036 Uiso 1 1 calc R U . . .
C7 C 0.7105(3) 0.4617(3) 0.50135(16) 0.0362(8) Uani 1 1 d . . . . .
H7 H 0.646716 0.508782 0.489733 0.043 Uiso 1 1 calc R U . . .
C8 C 0.8114(3) 0.4956(3) 0.46173(16) 0.0431(9) Uani 1 1 d . . . . .
H8A H 0.836479 0.564928 0.475386 0.065 Uiso 1 1 calc R U . . .
H8B H 0.789682 0.498299 0.417193 0.065 Uiso 1 1 calc R U . . .
H8C H 0.872881 0.445382 0.467177 0.065 Uiso 1 1 calc R U . . .
C9 C 0.6726(4) 0.3503(3) 0.4866(2) 0.0591(12) Uani 1 1 d . . . . .
H9A H 0.731933 0.301088 0.498693 0.089 Uiso 1 1 calc R U . . .
H9B H 0.657546 0.343787 0.441332 0.089 Uiso 1 1 calc R U . . .
H9C H 0.603839 0.334492 0.510288 0.089 Uiso 1 1 calc R U . . .
C10 C 0.7118(2) 0.6219(2) 0.72648(14) 0.0247(6) Uani 1 1 d . . . . .
H10 H 0.646130 0.666555 0.714560 0.030 Uiso 1 1 calc R U . . .
C11 C 0.8005(3) 0.6948(3) 0.75373(16) 0.0353(7) Uani 1 1 d . . . . .
H11A H 0.864708 0.653679 0.768712 0.053 Uiso 1 1 calc R U . . .
H11B H 0.768179 0.734068 0.788998 0.053 Uiso 1 1 calc R U . . .
H11C H 0.825716 0.743505 0.721026 0.053 Uiso 1 1 calc R U . . .
C12 C 0.6688(3) 0.5430(3) 0.77478(15) 0.0353(7) Uani 1 1 d . . . . .
H12A H 0.612318 0.497876 0.755061 0.053 Uiso 1 1 calc R U . . .
H12B H 0.634818 0.580250 0.810378 0.053 Uiso 1 1 calc R U . . .
H12C H 0.731714 0.500368 0.789911 0.053 Uiso 1 1 calc R U . . .
C13 C 0.6180(2) 0.7633(2) 0.54649(13) 0.0193(5) Uani 1 1 d . . . . .
H13 H 0.541195 0.733919 0.554150 0.023 Uiso 1 1 calc R U . . .
C14 C 0.6252(2) 0.7986(2) 0.47528(13) 0.0221(6) Uani 1 1 d . . . . .
C15 C 0.6216(2) 0.9469(2) 0.53531(14) 0.0261(6) Uani 1 1 d . . . . .
C16 C 0.6255(3) 1.0519(2) 0.55074(18) 0.0379(8) Uani 1 1 d . . . . .
H16 H 0.622698 1.104831 0.519429 0.046 Uiso 1 1 calc R U . . .
C17 C 0.6336(3) 1.0755(3) 0.61438(19) 0.0413(8) Uani 1 1 d . . . . .
H17 H 0.636559 1.146644 0.626980 0.050 Uiso 1 1 calc R U . . .
C18 C 0.6377(3) 0.9983(3) 0.66014(18) 0.0380(8) Uani 1 1 d . . . . .
H18 H 0.643499 1.016720 0.703398 0.046 Uiso 1 1 calc R U . . .
C19 C 0.6331(3) 0.8932(2) 0.64249(15) 0.0305(7) Uani 1 1 d . . . . .
H19 H 0.635099 0.839812 0.673541 0.037 Uiso 1 1 calc R U . . .
C20 C 0.6257(2) 0.8682(2) 0.57955(14) 0.0233(6) Uani 1 1 d . . . . .
C21 C 0.7416(2) 0.7818(2) 0.44544(14) 0.0238(6) Uani 1 1 d . . . . .
C22 C 0.8406(3) 0.7598(2) 0.34959(14) 0.0304(6) Uani 1 1 d . . . . .
H22A H 0.881151 0.693938 0.358532 0.036 Uiso 1 1 calc R U . . .
H22B H 0.889066 0.819170 0.362141 0.036 Uiso 1 1 calc R U . . .
C23 C 0.8115(3) 0.7668(3) 0.28092(16) 0.0456(9) Uani 1 1 d . . . . .
H23A H 0.880639 0.763717 0.255776 0.068 Uiso 1 1 calc R U . . .
H23B H 0.772666 0.832932 0.272692 0.068 Uiso 1 1 calc R U . . .
H23C H 0.762355 0.708445 0.269429 0.068 Uiso 1 1 calc R U . . .
C24 C 0.5288(2) 0.7532(2) 0.43590(13) 0.0223(6) Uani 1 1 d . . . . .
C25 C 0.4476(2) 0.5999(2) 0.39519(17) 0.0335(7) Uani 1 1 d . . . . .
H25A H 0.444969 0.630218 0.352282 0.040 Uiso 1 1 calc R U . . .
H25B H 0.373723 0.611583 0.415602 0.040 Uiso 1 1 calc R U . . .
C26 C 0.4717(3) 0.4862(3) 0.3915(2) 0.0532(10) Uani 1 1 d . . . . .
H26A H 0.414226 0.451928 0.365595 0.080 Uiso 1 1 calc R U . . .
H26B H 0.470788 0.456179 0.434013 0.080 Uiso 1 1 calc R U . . .
H26C H 0.545918 0.475364 0.372483 0.080 Uiso 1 1 calc R U . . .
Cl1 Cl 0.2854(6) 0.4494(6) 0.6660(4) 0.065(2) Uani 0.426(3) 1 d D U P A 1
Cl2 Cl 0.3381(2) 0.40719(19) 0.53640(11) 0.0577(7) Uani 0.426(3) 1 d D U P A 1
Cl3 Cl 0.4374(3) 0.2776(3) 0.6298(3) 0.0723(12) Uani 0.426(3) 1 d D U P A 1
C27 C 0.3840(13) 0.4023(13) 0.6108(7) 0.050(4) Uani 0.426(3) 1 d D U P A 1
H27 H 0.449558 0.451071 0.612911 0.060 Uiso 0.426(3) 1 calc R U P A 1
Cl4 Cl 0.3648(4) 0.3069(4) 0.57175(18) 0.0860(14) Uani 0.408(3) 1 d D U P B 2
Cl5 Cl 0.4655(2) 0.3358(3) 0.69208(16) 0.0477(8) Uani 0.408(3) 1 d D U P B 2
Cl6 Cl 0.2756(5) 0.4595(7) 0.6554(5) 0.0497(16) Uani 0.408(3) 1 d D U P B 2
C28 C 0.3984(14) 0.3988(16) 0.6268(7) 0.037(3) Uani 0.408(3) 1 d D U P B 2
H28 H 0.449939 0.452206 0.608013 0.044 Uiso 0.408(3) 1 calc R U P B 2
Cl7 Cl 0.4206(9) 0.2784(7) 0.5921(7) 0.063(2) Uani 0.165(3) 1 d D U P C 3
Cl8 Cl 0.4255(12) 0.3818(11) 0.7038(4) 0.087(3) Uani 0.165(3) 1 d D U P C 3
Cl9 Cl 0.2794(6) 0.4475(7) 0.6087(8) 0.087(3) Uani 0.165(3) 1 d D U P C 3
C29 C 0.413(3) 0.402(3) 0.6230(13) 0.051(7) Uani 0.165(3) 1 d D U P C 3
H29 H 0.472093 0.449990 0.606007 0.061 Uiso 0.165(3) 1 calc R U P C 3

loop_
_atom_site_aniso_label
_atom_site_aniso_U_11
_atom_site_aniso_U_22
_atom_site_aniso_U_33
_atom_site_aniso_U_23
_atom_site_aniso_U_13
_atom_site_aniso_U_12
P1 0.0132(3) 0.0170(3) 0.0271(3) 0.0011(3) -0.0011(3) -0.0006(3)
O1 0.0141(9) 0.0225(9) 0.0448(12) 0.0066(9) -0.0003(8) -0.0022(8)
O2 0.0326(11) 0.0188(9) 0.0367(12) 0.0057(9) -0.0072(9) -0.0017(9)
O3 0.0177(9) 0.0485(12) 0.0263(11) 0.0058(9) -0.0035(9) -0.0076(9)
O4 0.0207(10) 0.0331(11) 0.0253(11) 0.0010(9) -0.0023(8) -0.0049(8)
O5 0.0190(10) 0.0303(11) 0.0367(12) 0.0048(9) -0.0059(8) 0.0020(9)
O6 0.0172(10) 0.0246(10) 0.0372(12) -0.0002(9) -0.0076(9) -0.0005(8)
N1 0.0181(12) 0.0194(11) 0.0343(14) -0.0023(10) -0.0054(10) 0.0021(9)
N2 0.0163(11) 0.0210(11) 0.0251(12) 0.0031(10) 0.0019(9) 0.0019(9)
N3 0.0096(10) 0.0211(11) 0.0255(12) 0.0007(9) 0.0005(8) -0.0006(8)
C1 0.0178(12) 0.0201(13) 0.0305(15) 0.0013(11) -0.0039(12) 0.0011(11)
C2 0.0209(14) 0.0219(13) 0.0290(15) 0.0053(11) 0.0013(12) 0.0035(11)
C3 0.0252(15) 0.0409(18) 0.0256(16) 0.0017(13) -0.0034(12) 0.0092(13)
C4 0.0289(17) 0.0417(19) 0.0375(18) 0.0068(15) -0.0017(14) 0.0153(14)
C5 0.0277(16) 0.0325(17) 0.0405(18) 0.0041(14) -0.0027(13) 0.0139(13)
C6 0.0276(15) 0.0229(14) 0.0395(18) -0.0019(13) -0.0022(13) 0.0071(12)
C7 0.0378(18) 0.0307(16) 0.0400(19) -0.0141(14) -0.0176(15) 0.0121(14)
C8 0.057(2) 0.0460(19) 0.0262(17) -0.0081(15) -0.0051(16) 0.0195(17)
C9 0.055(2) 0.0385(19) 0.083(3) -0.031(2) -0.040(2) 0.0131(19)
C10 0.0232(14) 0.0257(14) 0.0254(15) -0.0020(12) 0.0022(11) 0.0040(11)
C11 0.0292(17) 0.0375(17) 0.0391(19) -0.0103(15) -0.0050(14) 0.0014(14)
C12 0.0373(17) 0.0391(16) 0.0296(16) 0.0017(13) 0.0110(15) 0.0055(15)
C13 0.0135(12) 0.0207(13) 0.0238(14) 0.0022(11) -0.0003(10) 0.0000(10)
C14 0.0199(13) 0.0178(12) 0.0286(15) 0.0047(11) -0.0038(11) -0.0004(11)
C15 0.0211(13) 0.0222(14) 0.0351(16) 0.0009(12) -0.0040(12) -0.0017(11)
C16 0.0363(17) 0.0219(15) 0.056(2) 0.0021(14) -0.0066(16) -0.0017(13)
C17 0.0396(18) 0.0215(14) 0.063(2) -0.0121(16) -0.0027(16) 0.0002(14)
C18 0.0364(18) 0.0326(16) 0.045(2) -0.0126(15) 0.0034(15) -0.0008(14)
C19 0.0289(16) 0.0273(15) 0.0351(17) -0.0029(13) 0.0041(13) 0.0015(12)
C20 0.0156(13) 0.0200(13) 0.0344(16) -0.0030(12) 0.0002(12) 0.0007(11)
C21 0.0235(15) 0.0227(14) 0.0253(15) 0.0067(11) -0.0033(12) -0.0047(11)
C22 0.0245(15) 0.0379(16) 0.0288(16) -0.0002(13) 0.0045(13) -0.0073(13)
C23 0.048(2) 0.059(2) 0.0302(18) -0.0019(16) 0.0022(15) -0.0083(18)
C24 0.0160(13) 0.0267(14) 0.0242(15) 0.0036(12) 0.0011(11) 0.0003(12)
C25 0.0204(14) 0.0354(16) 0.0445(18) -0.0086(15) -0.0095(14) -0.0023(12)
C26 0.044(2) 0.042(2) 0.073(3) -0.012(2) -0.026(2) -0.0017(17)
Cl1 0.076(4) 0.055(3) 0.064(3) -0.018(3) 0.032(3) -0.022(2)
Cl2 0.0609(14) 0.0557(14) 0.0564(14) 0.0002(10) -0.0137(11) -0.0111(11)
Cl3 0.0398(15) 0.0522(16) 0.125(3) 0.047(2) -0.0015(19) 0.0019(11)
C27 0.037(6) 0.036(5) 0.078(8) -0.006(6) 0.017(6) -0.025(5)
Cl4 0.099(3) 0.093(3) 0.066(2) -0.0313(19) -0.0173(19) -0.044(2)
Cl5 0.0401(13) 0.0474(16) 0.0556(16) 0.0165(12) -0.0032(11) 0.0017(11)
Cl6 0.0220(17) 0.048(2) 0.079(4) 0.016(2) -0.013(2) -0.0022(14)
C28 0.032(6) 0.039(6) 0.039(5) -0.001(5) -0.020(4) -0.016(4)
Cl7 0.053(5) 0.047(4) 0.088(6) 0.009(4) -0.010(5) -0.010(3)
Cl8 0.107(8) 0.100(8) 0.056(4) 0.015(4) -0.016(4) -0.056(6)
Cl9 0.039(4) 0.053(4) 0.169(10) 0.030(6) -0.025(5) 0.000(3)
C29 0.046(12) 0.040(11) 0.067(12) 0.001(9) -0.007(7) -0.013(7)

loop_
_atom_type_symbol
_atom_type_description
_atom_type_scat_dispersion_real
_atom_type_scat_dispersion_imag
_atom_type_scat_source
C C 0.0181 0.0091 'International Tables Vol C Tables 4.2.6.8 and 6.1.1.4'
H H 0.0000 0.0000 'International Tables Vol C Tables 4.2.6.8 and 6.1.1.4'
Cl Cl 0.3639 0.7018 'International Tables Vol C Tables 4.2.6.8 and 6.1.1.4'
N N 0.0311 0.0180 'International Tables Vol C Tables 4.2.6.8 and 6.1.1.4'
O O 0.0492 0.0322 'International Tables Vol C Tables 4.2.6.8 and 6.1.1.4'
P P 0.2955 0.4335 'International Tables Vol C Tables 4.2.6.8 and 6.1.1.4'

loop_
_exptl_crystal_face_index_h
_exptl_crystal_face_index_k
_exptl_crystal_face_index_l
_exptl_crystal_face_perp_dist
0 3 -13 0.0356
0 -3 13 0.0206
-2 8 -3 0.0488
5 5 4 0.0587
4 -7 -4 0.0432
-1 -8 -5 0.0469
-8 0 0 0.0604
-6 5 3 0.0553
2 7 -6 0.0510
-4 4 -9 0.0469
6 -2 7 0.0598
4 1 -11 0.0615
-6 -6 2 0.0540

loop_
_geom_angle_atom_site_label_1
_geom_angle_atom_site_label_2
_geom_angle_atom_site_label_3
_geom_angle
_geom_angle_site_symmetry_1
_geom_angle_site_symmetry_3
_geom_angle_publ_flag
O1 P1 N1 115.93(12) . . ?
O1 P1 N2 118.80(12) . . ?
O1 P1 N3 106.75(11) . . ?
N2 P1 N1 95.11(12) . . ?
N3 P1 N1 111.63(12) . . ?
N3 P1 N2 108.25(12) . . ?
C15 O2 C14 107.7(2) . . ?
C21 O4 C22 115.6(2) . . ?
C24 O6 C25 114.4(2) . . ?
C1 N1 P1 109.46(18) . . ?
C7 N1 P1 117.79(19) . . ?
C7 N1 C1 122.0(2) . . ?
C2 N2 P1 110.81(18) . . ?
C2 N2 C10 122.0(2) . . ?
C10 N2 P1 118.49(18) . . ?
P1 N3 H3 117.3 . . ?
C13 N3 P1 125.33(18) . . ?
C13 N3 H3 117.3 . . ?
N1 C1 H1 108.6 . . ?
N1 C1 C2 103.7(2) . . ?
N1 C1 C6 117.6(2) . . ?
C2 C1 H1 108.6 . . ?
C2 C1 C6 109.4(2) . . ?
C6 C1 H1 108.6 . . ?
N2 C2 C1 104.3(2) . . ?
N2 C2 H2 108.5 . . ?
N2 C2 C3 117.4(2) . . ?
C1 C2 H2 108.5 . . ?
C1 C2 C3 109.3(2) . . ?
C3 C2 H2 108.5 . . ?
C2 C3 H3A 109.9 . . ?
C2 C3 H3B 109.9 . . ?
C2 C3 C4 108.7(3) . . ?
H3A C3 H3B 108.3 . . ?
C4 C3 H3A 109.9 . . ?
C4 C3 H3B 109.9 . . ?
C3 C4 H4A 109.1 . . ?
C3 C4 H4B 109.1 . . ?
C3 C4 C5 112.5(3) . . ?
H4A C4 H4B 107.8 . . ?
C5 C4 H4A 109.1 . . ?
C5 C4 H4B 109.1 . . ?
C4 C5 H5A 109.1 . . ?
C4 C5 H5B 109.1 . . ?
H5A C5 H5B 107.8 . . ?
C6 C5 C4 112.7(3) . . ?
C6 C5 H5A 109.1 . . ?
C6 C5 H5B 109.1 . . ?
C1 C6 H6A 110.1 . . ?
C1 C6 H6B 110.1 . . ?
C5 C6 C1 108.0(2) . . ?
C5 C6 H6A 110.1 . . ?
C5 C6 H6B 110.1 . . ?
H6A C6 H6B 108.4 . . ?
N1 C7 H7 106.8 . . ?
N1 C7 C8 113.1(3) . . ?
N1 C7 C9 110.4(3) . . ?
C8 C7 H7 106.8 . . ?
C8 C7 C9 112.6(3) . . ?
C9 C7 H7 106.8 . . ?
C7 C8 H8A 109.5 . . ?
C7 C8 H8B 109.5 . . ?
C7 C8 H8C 109.5 . . ?
H8A C8 H8B 109.5 . . ?
H8A C8 H8C 109.5 . . ?
H8B C8 H8C 109.5 . . ?
C7 C9 H9A 109.5 . . ?
C7 C9 H9B 109.5 . . ?
C7 C9 H9C 109.5 . . ?
H9A C9 H9B 109.5 . . ?
H9A C9 H9C 109.5 . . ?
H9B C9 H9C 109.5 . . ?
N2 C10 H10 106.6 . . ?
N2 C10 C11 111.1(2) . . ?
N2 C10 C12 112.8(2) . . ?
C11 C10 H10 106.6 . . ?
C11 C10 C12 112.5(3) . . ?
C12 C10 H10 106.6 . . ?
C10 C11 H11A 109.5 . . ?
C10 C11 H11B 109.5 . . ?
C10 C11 H11C 109.5 . . ?
H11A C11 H11B 109.5 . . ?
H11A C11 H11C 109.5 . . ?
H11B C11 H11C 109.5 . . ?
C10 C12 H12A 109.5 . . ?
C10 C12 H12B 109.5 . . ?
C10 C12 H12C 109.5 . . ?
H12A C12 H12B 109.5 . . ?
H12A C12 H12C 109.5 . . ?
H12B C12 H12C 109.5 . . ?
N3 C13 H13 108.2 . . ?
N3 C13 C14 116.0(2) . . ?
N3 C13 C20 115.1(2) . . ?
C14 C13 H13 108.2 . . ?
C20 C13 H13 108.2 . . ?
C20 C13 C14 100.7(2) . . ?
O2 C14 C13 107.3(2) . . ?
O2 C14 C21 103.1(2) . . ?
O2 C14 C24 106.7(2) . . ?
C21 C14 C13 113.8(2) . . ?
C24 C14 C13 111.9(2) . . ?
C24 C14 C21 113.3(2) . . ?
O2 C15 C16 123.2(3) . . ?
C20 C15 O2 113.6(2) . . ?
C20 C15 C16 123.2(3) . . ?
C15 C16 H16 121.8 . . ?
C15 C16 C17 116.4(3) . . ?
C17 C16 H16 121.8 . . ?
C16 C17 H17 119.1 . . ?
C18 C17 C16 121.9(3) . . ?
C18 C17 H17 119.1 . . ?
C17 C18 H18 120.1 . . ?
C17 C18 C19 119.8(3) . . ?
C19 C18 H18 120.1 . . ?
C18 C19 H19 120.4 . . ?
C20 C19 C18 119.1(3) . . ?
C20 C19 H19 120.4 . . ?
C15 C20 C13 109.3(2) . . ?
C19 C20 C13 131.2(3) . . ?
C19 C20 C15 119.5(3) . . ?
O3 C21 O4 125.2(3) . . ?
O3 C21 C14 123.2(3) . . ?
O4 C21 C14 111.4(2) . . ?
O4 C22 H22A 110.4 . . ?
O4 C22 H22B 110.4 . . ?
O4 C22 C23 106.5(3) . . ?
H22A C22 H22B 108.6 . . ?
C23 C22 H22A 110.4 . . ?
C23 C22 H22B 110.4 . . ?
C22 C23 H23A 109.5 . . ?
C22 C23 H23B 109.5 . . ?
C22 C23 H23C 109.5 . . ?
H23A C23 H23B 109.5 . . ?
H23A C23 H23C 109.5 . . ?
H23B C23 H23C 109.5 . . ?
O5 C24 O6 125.3(3) . . ?
O5 C24 C14 123.9(3) . . ?
O6 C24 C14 110.8(2) . . ?
O6 C25 H25A 110.0 . . ?
O6 C25 H25B 110.0 . . ?
O6 C25 C26 108.5(3) . . ?
H25A C25 H25B 108.4 . . ?
C26 C25 H25A 110.0 . . ?
C26 C25 H25B 110.0 . . ?
C25 C26 H26A 109.5 . . ?
C25 C26 H26B 109.5 . . ?
C25 C26 H26C 109.5 . . ?
H26A C26 H26B 109.5 . . ?
H26A C26 H26C 109.5 . . ?
H26B C26 H26C 109.5 . . ?
Cl1 C27 Cl3 113.4(9) . . ?
Cl1 C27 H27 105.9 . . ?
Cl2 C27 Cl1 113.5(9) . . ?
Cl2 C27 Cl3 111.6(9) . . ?
Cl2 C27 H27 105.9 . . ?
Cl3 C27 H27 105.9 . . ?
Cl4 C28 Cl5 108.8(10) . . ?
Cl4 C28 Cl6 110.3(10) . . ?
Cl4 C28 H28 110.1 . . ?
Cl5 C28 H28 110.1 . . ?
Cl6 C28 Cl5 107.5(9) . . ?
Cl6 C28 H28 110.1 . . ?
Cl7 C29 Cl8 103.3(18) . . ?
Cl7 C29 H29 112.6 . . ?
Cl8 C29 H29 112.6 . . ?
Cl9 C29 Cl7 107.1(19) . . ?
Cl9 C29 Cl8 108(2) . . ?
Cl9 C29 H29 112.6 . . ?

loop_
_geom_bond_atom_site_label_1
_geom_bond_atom_site_label_2
_geom_bond_distance
_geom_bond_site_symmetry_2
_geom_bond_publ_flag
P1 O1 1.4811(19) . ?
P1 N1 1.664(2) . ?
P1 N2 1.652(2) . ?
P1 N3 1.651(2) . ?
O2 C14 1.448(3) . ?
O2 C15 1.384(4) . ?
O3 C21 1.204(3) . ?
O4 C21 1.327(4) . ?
O4 C22 1.467(4) . ?
O5 C24 1.196(3) . ?
O6 C24 1.327(3) . ?
O6 C25 1.470(3) . ?
N1 C1 1.471(3) . ?
N1 C7 1.469(4) . ?
N2 C2 1.467(3) . ?
N2 C10 1.480(4) . ?
N3 H3 0.8800 . ?
N3 C13 1.445(3) . ?
C1 H1 1.0000 . ?
C1 C2 1.519(4) . ?
C1 C6 1.529(4) . ?
C2 H2 1.0000 . ?
C2 C3 1.521(4) . ?
C3 H3A 0.9900 . ?
C3 H3B 0.9900 . ?
C3 C4 1.527(4) . ?
C4 H4A 0.9900 . ?
C4 H4B 0.9900 . ?
C4 C5 1.531(5) . ?
C5 H5A 0.9900 . ?
C5 H5B 0.9900 . ?
C5 C6 1.528(4) . ?
C6 H6A 0.9900 . ?
C6 H6B 0.9900 . ?
C7 H7 1.0000 . ?
C7 C8 1.527(5) . ?
C7 C9 1.529(5) . ?
C8 H8A 0.9800 . ?
C8 H8B 0.9800 . ?
C8 H8C 0.9800 . ?
C9 H9A 0.9800 . ?
C9 H9B 0.9800 . ?
C9 H9C 0.9800 . ?
C10 H10 1.0000 . ?
C10 C11 1.522(4) . ?
C10 C12 1.527(4) . ?
C11 H11A 0.9800 . ?
C11 H11B 0.9800 . ?
C11 H11C 0.9800 . ?
C12 H12A 0.9800 . ?
C12 H12B 0.9800 . ?
C12 H12C 0.9800 . ?
C13 H13 1.0000 . ?
C13 C14 1.579(4) . ?
C13 C20 1.519(4) . ?
C14 C21 1.537(4) . ?
C14 C24 1.532(4) . ?
C15 C16 1.384(4) . ?
C15 C20 1.377(4) . ?
C16 H16 0.9500 . ?
C16 C17 1.387(5) . ?
C17 H17 0.9500 . ?
C17 C18 1.387(5) . ?
C18 H18 0.9500 . ?
C18 C19 1.397(4) . ?
C19 H19 0.9500 . ?
C19 C20 1.376(4) . ?
C22 H22A 0.9900 . ?
C22 H22B 0.9900 . ?
C22 C23 1.500(5) . ?
C23 H23A 0.9800 . ?
C23 H23B 0.9800 . ?
C23 H23C 0.9800 . ?
C25 H25A 0.9900 . ?
C25 H25B 0.9900 . ?
C25 C26 1.487(5) . ?
C26 H26A 0.9800 . ?
C26 H26B 0.9800 . ?
C26 H26C 0.9800 . ?
Cl1 C27 1.763(15) . ?
Cl2 C27 1.670(15) . ?
Cl3 C27 1.765(16) . ?
C27 H27 1.0000 . ?
Cl4 C28 1.706(16) . ?
Cl5 C28 1.790(15) . ?
Cl6 C28 1.761(16) . ?
C28 H28 1.0000 . ?
Cl7 C29 1.72(3) . ?
Cl8 C29 1.74(3) . ?
Cl9 C29 1.71(3) . ?
C29 H29 1.0000 . ?

loop_
_geom_torsion_atom_site_label_1
_geom_torsion_atom_site_label_2
_geom_torsion_atom_site_label_3
_geom_torsion_atom_site_label_4
_geom_torsion
_geom_torsion_site_symmetry_1
_geom_torsion_site_symmetry_2
_geom_torsion_site_symmetry_3
_geom_torsion_site_symmetry_4
_geom_torsion_publ_flag
P1 N1 C1 C2 36.3(2) . . . . ?
P1 N1 C1 C6 157.3(2) . . . . ?
P1 N1 C7 C8 101.5(3) . . . . ?
P1 N1 C7 C9 -131.3(3) . . . . ?
P1 N2 C2 C1 31.3(2) . . . . ?
P1 N2 C2 C3 152.4(2) . . . . ?
P1 N2 C10 C11 -128.8(2) . . . . ?
P1 N2 C10 C12 103.8(3) . . . . ?
P1 N3 C13 C14 -129.7(2) . . . . ?
P1 N3 C13 C20 113.3(2) . . . . ?
O1 P1 N1 C1 -142.34(18) . . . . ?
O1 P1 N1 C7 72.4(2) . . . . ?
O1 P1 N2 C2 114.01(19) . . . . ?
O1 P1 N2 C10 -34.4(2) . . . . ?
O1 P1 N3 C13 0.8(3) . . . . ?
O2 C14 C21 O3 80.7(3) . . . . ?
O2 C14 C21 O4 -94.6(3) . . . . ?
O2 C14 C24 O5 -3.8(4) . . . . ?
O2 C14 C24 O6 177.2(2) . . . . ?
O2 C15 C16 C17 179.3(3) . . . . ?
O2 C15 C20 C13 -0.2(3) . . . . ?
O2 C15 C20 C19 -179.0(3) . . . . ?
N1 P1 N2 C2 -9.37(19) . . . . ?
N1 P1 N2 C10 -157.8(2) . . . . ?
N1 P1 N3 C13 128.4(2) . . . . ?
N1 C1 C2 N2 -41.4(3) . . . . ?
N1 C1 C2 C3 -167.7(2) . . . . ?
N1 C1 C6 C5 -179.0(3) . . . . ?
N2 P1 N1 C1 -16.8(2) . . . . ?
N2 P1 N1 C7 -162.1(2) . . . . ?
N2 P1 N3 C13 -128.2(2) . . . . ?
N2 C2 C3 C4 -179.2(2) . . . . ?
N3 P1 N1 C1 95.15(19) . . . . ?
N3 P1 N1 C7 -50.2(3) . . . . ?
N3 P1 N2 C2 -124.15(18) . . . . ?
N3 P1 N2 C10 87.4(2) . . . . ?
N3 C13 C14 O2 -136.3(2) . . . . ?
N3 C13 C14 C21 -23.0(3) . . . . ?
N3 C13 C14 C24 107.0(3) . . . . ?
N3 C13 C20 C15 132.6(3) . . . . ?
N3 C13 C20 C19 -48.9(4) . . . . ?
C1 N1 C7 C8 -39.3(4) . . . . ?
C1 N1 C7 C9 87.9(3) . . . . ?
C1 C2 C3 C4 -60.7(3) . . . . ?
C2 N2 C10 C11 86.5(3) . . . . ?
C2 N2 C10 C12 -40.9(4) . . . . ?
C2 C1 C6 C5 -61.1(3) . . . . ?
C2 C3 C4 C5 53.9(4) . . . . ?
C3 C4 C5 C6 -52.2(4) . . . . ?
C4 C5 C6 C1 54.3(4) . . . . ?
C6 C1 C2 N2 -167.7(2) . . . . ?
C6 C1 C2 C3 65.9(3) . . . . ?
C7 N1 C1 C2 179.9(2) . . . . ?
C7 N1 C1 C6 -59.2(4) . . . . ?
C10 N2 C2 C1 178.4(2) . . . . ?
C10 N2 C2 C3 -60.5(3) . . . . ?
C13 C14 C21 O3 -35.1(4) . . . . ?
C13 C14 C21 O4 149.6(2) . . . . ?
C13 C14 C24 O5 113.3(3) . . . . ?
C13 C14 C24 O6 -65.8(3) . . . . ?
C14 O2 C15 C16 172.8(3) . . . . ?
C14 O2 C15 C20 -7.7(3) . . . . ?
C14 C13 C20 C15 7.2(3) . . . . ?
C14 C13 C20 C19 -174.3(3) . . . . ?
C15 O2 C14 C13 12.0(3) . . . . ?
C15 O2 C14 C21 -108.4(2) . . . . ?
C15 O2 C14 C24 132.0(2) . . . . ?
C15 C16 C17 C18 0.0(5) . . . . ?
C16 C15 C20 C13 179.2(3) . . . . ?
C16 C15 C20 C19 0.5(4) . . . . ?
C16 C17 C18 C19 -0.2(5) . . . . ?
C17 C18 C19 C20 0.6(5) . . . . ?
C18 C19 C20 C13 -179.1(3) . . . . ?
C18 C19 C20 C15 -0.7(4) . . . . ?
C20 C13 C14 O2 -11.5(3) . . . . ?
C20 C13 C14 C21 101.9(2) . . . . ?
C20 C13 C14 C24 -128.2(2) . . . . ?
C20 C15 C16 C17 -0.1(5) . . . . ?
C21 O4 C22 C23 -165.0(3) . . . . ?
C21 C14 C24 O5 -116.5(3) . . . . ?
C21 C14 C24 O6 64.5(3) . . . . ?
C22 O4 C21 O3 -3.1(4) . . . . ?
C22 O4 C21 C14 172.1(2) . . . . ?
C24 O6 C25 C26 176.3(3) . . . . ?
C24 C14 C21 O3 -164.4(3) . . . . ?
C24 C14 C21 O4 20.4(3) . . . . ?
C25 O6 C24 O5 0.9(4) . . . . ?
C25 O6 C24 C14 179.9(2) . . . . ?

loop_
_exptl_oxdiff_crystal_face_indexfrac_h
_exptl_oxdiff_crystal_face_indexfrac_k
_exptl_oxdiff_crystal_face_indexfrac_l
_exptl_oxdiff_crystal_face_x
_exptl_oxdiff_crystal_face_y
_exptl_oxdiff_crystal_face_z
0.2327 2.6891 -13.0206 0.9716 -0.2326 0.0436
-0.0751 -3.0681 12.7952 -0.9725 0.2329 0.0090
-2.4919 7.6639 -2.9687 0.5145 -0.1243 -0.8484
5.4741 5.4323 3.6326 0.2155 0.9021 -0.3740
3.5347 -6.9068 -4.3502 0.0192 0.0752 0.9970
-0.8468 -7.6996 -4.9720 -0.1123 -0.4736 0.8735
-7.7125 -0.0292 -0.2160 -0.2158 -0.8995 -0.3798
-5.5732 5.3861 3.3204 -0.0937 -0.3867 -0.9175
2.3672 7.0445 -5.9718 0.8159 0.3392 -0.4683
-4.4628 4.3597 -8.6085 0.6407 -0.6064 -0.4709
6.3825 -1.9279 7.0486 -0.3582 0.8644 0.3527
4.4454 1.3820 -11.0104 0.9006 0.2669 0.3430
-5.5734 -5.6095 2.0745 -0.5890 -0.7681 0.2513
